data_7159856
loop_
_publ_author_name
'Barlow, Sean R.'
'Halcovitch, Nathan R.'
'Evans, Nicholas H.'

_publ_section_title
;
 A pyridine-<i>N</i>-oxide catenane for cation recognition.
;
_journal_issue 15
_journal_name_full 'Organic &amp; biomolecular chemistry'
_journal_page_first 3001
_journal_page_last 3008
_journal_paper_doi 10.1039/d4ob00176a
_journal_volume 22
_journal_year 2024
_chemical_formula_moiety 'C31 H29 N3 O4'
_chemical_formula_sum 'C31 H29 N3 O4'
_chemical_formula_weight 507.57
_space_group_crystal_system monoclinic
_space_group_IT_number 14
_space_group_name_Hall '-P 2ybc'
_space_group_name_H-M_alt 'P 1 21/c 1'
_atom_sites_solution_hydrogens mixed
_atom_sites_solution_primary dual
_audit_creation_date 2023-06-19
_audit_creation_method
;
Olex2 1.3
(compiled 2020.11.12 svn.r5f609507 for OlexSys, GUI svn.r6408)
;
_audit_update_record
;
2023-11-02 deposited with the CCDC.	2024-03-18 downloaded from the CCDC.
;
_cell_angle_alpha 90
_cell_angle_beta 99.4400(10)
_cell_angle_gamma 90
_cell_formula_units_Z 8
_cell_length_a 21.5269(2)
_cell_length_b 11.10560(10)
_cell_length_c 21.8729(2)
_cell_measurement_reflns_used 16060
_cell_measurement_temperature 99.93(16)
_cell_measurement_theta_max 74.0320
_cell_measurement_theta_min 4.0720
_cell_volume 5158.32(8)
_computing_cell_refinement 'CrysAlisPro 1.171.42.90a (Rigaku OD, 2023)'
_computing_data_collection 'CrysAlisPro 1.171.42.90a (Rigaku OD, 2023)'
_computing_data_reduction 'CrysAlisPro 1.171.42.90a (Rigaku OD, 2023)'
_computing_molecular_graphics 'Olex2 1.3 (Dolomanov et al., 2009)'
_computing_publication_material 'Olex2 1.3 (Dolomanov et al., 2009)'
_computing_structure_refinement 'SHELXL 2018/3 (Sheldrick, 2015)'
_computing_structure_solution 'SHELXT 2014/4 (Sheldrick, 2014)'
_diffrn_ambient_environment N~2~
_diffrn_ambient_temperature 99.93(16)
_diffrn_detector 'CCD plate'
_diffrn_detector_area_resol_mean 5.2282
_diffrn_detector_type AtlasS2
_diffrn_measured_fraction_theta_full 0.999
_diffrn_measured_fraction_theta_max 0.981
_diffrn_measurement_details
;
List of Runs (angles in degrees, time in seconds):

  # Type    Start    End  Width  t~exp~   \w     \q     \k     \f   Frames
#--------------------------------------------------------------------------
  1  \w   -109.00 -14.00   1.00   12.50    --  -41.73 -57.00 -60.00   95
  2  \w    -61.00  31.00   1.00   12.50    --  -41.73  57.00  90.00   92
  3  \w    -64.00  30.00   1.00   12.50    --  -41.73  40.00-120.00   94
  4  \w    -87.00 -56.00   1.00   12.50    --  -41.73 125.00 150.00   31
  5  \w     37.00 109.00   1.00   50.00    --  107.28-111.00   0.00   72
  6  \w     53.00 127.00   1.00   50.00    --  107.28 -45.00 -60.00   74
  7  \w    105.00 178.00   1.00   50.00    --  107.28  30.00 150.00   73
  8  \w    117.00 178.00   1.00   50.00    --  107.28  77.00  30.00   61
  9  \w     39.00 132.00   1.00   50.00    --  107.28 -45.00  60.00   93
 10  \w     67.00 109.00   1.00   50.00    --  107.28-111.00-180.00   42
 11  \w     80.00 175.00   1.00   50.00    --  107.28  61.00  90.00   95
 12  \w    106.00 176.00   1.00   50.00    --  107.28  77.00   0.00   70
 13  \w     55.00 106.00   1.00   50.00    --  107.28 -94.00  60.00   51
 14  \w     43.00 138.00   1.00   50.00    --  107.28 -77.00-180.00   95
;
_diffrn_measurement_device 'four-circle diffractometer'
_diffrn_measurement_device_type 'SuperNova, Dual, Cu at home/near, AtlasS2'
_diffrn_measurement_method '\w scans'
_diffrn_orient_matrix_type 'CrysAlisPro convention (1999,Acta A55,543-557)'
_diffrn_orient_matrix_UB_11 0.0186512000
_diffrn_orient_matrix_UB_12 -0.1185850000
_diffrn_orient_matrix_UB_13 0.0347091000
_diffrn_orient_matrix_UB_21 0.0683352000
_diffrn_orient_matrix_UB_22 0.0162430000
_diffrn_orient_matrix_UB_23 -0.0110503000
_diffrn_orient_matrix_UB_31 0.0156935000
_diffrn_orient_matrix_UB_32 0.0700970000
_diffrn_orient_matrix_UB_33 0.0614297000
_diffrn_radiation_monochromator mirror
_diffrn_radiation_probe x-ray
_diffrn_radiation_type 'Cu K\a'
_diffrn_radiation_wavelength 1.54184
_diffrn_reflns_av_R_equivalents 0.0224
_diffrn_reflns_av_unetI/netI 0.0230
_diffrn_reflns_Laue_measured_fraction_full 0.999
_diffrn_reflns_Laue_measured_fraction_max 0.981
_diffrn_reflns_limit_h_max 25
_diffrn_reflns_limit_h_min -26
_diffrn_reflns_limit_k_max 13
_diffrn_reflns_limit_k_min -12
_diffrn_reflns_limit_l_max 27
_diffrn_reflns_limit_l_min -19
_diffrn_reflns_number 32736
_diffrn_reflns_point_group_measured_fraction_full 0.999
_diffrn_reflns_point_group_measured_fraction_max 0.981
_diffrn_reflns_theta_full 67.684
_diffrn_reflns_theta_max 74.347
_diffrn_reflns_theta_min 4.098
_diffrn_source 'micro-focus sealed X-ray tube'
_diffrn_source_type 'SuperNova (Cu) X-ray Source'
_exptl_absorpt_coefficient_mu 0.704
_exptl_absorpt_correction_T_max 1.00000
_exptl_absorpt_correction_T_min 0.95005
_exptl_absorpt_correction_type multi-scan
_exptl_absorpt_process_details
;
CrysAlisPro 1.171.42.90a (Rigaku Oxford Diffraction, 2023)
Empirical absorption correction using spherical harmonics,
implemented in SCALE3 ABSPACK scaling algorithm.
;
_exptl_crystal_colour colourless
_exptl_crystal_colour_primary colourless
_exptl_crystal_density_diffrn 1.307
_exptl_crystal_description prism
_exptl_crystal_F_000 2144
_exptl_crystal_size_max 0.09
_exptl_crystal_size_mid 0.07
_exptl_crystal_size_min 0.04
_refine_diff_density_max 0.543
_refine_diff_density_min -0.212
_refine_diff_density_rms 0.041
_refine_ls_extinction_method none
_refine_ls_goodness_of_fit_ref 1.059
_refine_ls_hydrogen_treatment mixed
_refine_ls_matrix_type full
_refine_ls_number_parameters 701
_refine_ls_number_reflns 10318
_refine_ls_number_restraints 0
_refine_ls_restrained_S_all 1.059
_refine_ls_R_factor_all 0.0439
_refine_ls_R_factor_gt 0.0372
_refine_ls_shift/su_max 0.000
_refine_ls_shift/su_mean 0.000
_refine_ls_structure_factor_coef Fsqd
_refine_ls_weighting_details 'w=1/[\s^2^(Fo^2^)+(0.0427P)^2^+1.5631P] where P=(Fo^2^+2Fc^2^)/3'
_refine_ls_weighting_scheme calc
_refine_ls_wR_factor_gt 0.0907
_refine_ls_wR_factor_ref 0.0948
_reflns_Friedel_coverage 0.000
_reflns_number_gt 8944
_reflns_number_total 10318
_reflns_threshold_expression 'I > 2\s(I)'
_cod_data_source_file d4ob00176a2.cif
_cod_data_source_block ne143_auto
_cod_depositor_comments 'Adding full bibliography for 7159855--7159856.cif.'
_cod_database_code 7159856
_shelx_shelxl_version_number 2018/3
_chemical_oxdiff_formula 'C H N O'
_chemical_oxdiff_usercomment SB133
_shelx_space_group_comment
;
The symmetry employed for this shelxl refinement is uniquely defined
by the following loop, which should always be used as a source of
symmetry information in preference to the above space-group names.
They are only intended as comments.
;
_shelx_estimated_absorpt_t_max 0.972
_shelx_estimated_absorpt_t_min 0.939
_reflns_odcompleteness_completeness 99.83
_reflns_odcompleteness_iscentric 1
_reflns_odcompleteness_theta 68.13
_olex2_refinement_description
;
1. Fixed Uiso
 At 1.2 times of:
  All C(H) groups, All C(H,H) groups
2.a Secondary CH2 refined with riding coordinates:
 C6(H6A,H6B), C7(H7A,H7B), C14(H14A,H14B), C23(H23A,H23B), C30(H30A,H30B),
 C31(H31A,H31B), C6A(H6AA,H6AB), C7A(H7AA,H7AB), C14A(H14C,H14D), C23A(H23C,
 H23D), C30A(H30C,H30D), C31A(H31C,H31D)
2.b Aromatic/amide H refined with riding coordinates:
 C2(H2A), C3(H3A), C4(H4), C9(H9), C10(H10), C12(H12), C13(H13), C17(H17),
 C19(H19), C20(H20), C21(H21), C25(H25), C26(H26), C28(H28), C29(H29),
 C2A(H2AB), C3A(H3AB), C4A(H4A), C9A(H9A), C10A(H10A), C12A(H12A), C13A(H13A),
 C17A(H17A), C19A(H19A), C20A(H20A), C21A(H21A), C25A(H25A), C26A(H26A),
 C28A(H28A), C29A(H29A)
;
_olex2_exptl_crystal_mounting_method 'mounted on a Mitegen loop using Paratone-N oil'
_olex2_submission_special_instructions 'No special instructions were received'
_oxdiff_exptl_absorpt_empirical_details
;
Empirical correction (ABSPACK) includes:
- Absorption correction using spherical harmonics
- Frame scaling
;
_oxdiff_exptl_absorpt_empirical_full_max 2.682
_oxdiff_exptl_absorpt_empirical_full_min 0.808

loop_
_space_group_symop_operation_xyz
'x, y, z'
'-x, y+1/2, -z+1/2'
'-x, -y, -z'
'x, -y-1/2, z-1/2'

loop_
_atom_site_label
_atom_site_type_symbol
_atom_site_fract_x
_atom_site_fract_y
_atom_site_fract_z
_atom_site_U_iso_or_equiv
_atom_site_adp_type
_atom_site_occupancy
_atom_site_site_symmetry_order
_atom_site_calc_flag
_atom_site_refinement_flags_posn
_atom_site_refinement_flags_adp
_atom_site_refinement_flags_occupancy
_atom_site_disorder_assembly
_atom_site_disorder_group
O1 O -0.06478(5) 0.44732(9) 0.12280(5) 0.0354(2) Uani 1 1 d . . . . .
O2 O 0.19591(5) 1.02528(8) 0.29110(5) 0.0323(2) Uani 1 1 d . . . . .
O3 O 0.39554(4) 0.52070(8) 0.37612(4) 0.0280(2) Uani 1 1 d . . . . .
O4 O 0.18011(4) 0.21887(9) 0.05079(4) 0.0285(2) Uani 1 1 d . . . . .
N1 N 0.05173(5) 0.28181(10) 0.05777(5) 0.0249(2) Uani 1 1 d . . . . .
N2 N 0.16193(5) 0.84688(10) 0.24890(5) 0.0261(2) Uani 1 1 d . . . . .
N3 N 0.36202(5) 0.57121(10) 0.27584(5) 0.0229(2) Uani 1 1 d . . . . .
C1 C 0.06963(6) 0.16835(12) 0.04914(6) 0.0251(3) Uani 1 1 d . . . . .
C2 C 0.03670(7) 0.07024(13) 0.06609(7) 0.0335(3) Uani 1 1 d . . . . .
H2A H 0.050372 -0.009266 0.059312 0.040 Uiso 1 1 calc R U . . .
C3 C -0.01649(8) 0.08903(13) 0.09307(8) 0.0379(3) Uani 1 1 d . . . . .
H3A H -0.039344 0.022772 0.105573 0.045 Uiso 1 1 calc R U . . .
C4 C -0.03563(7) 0.20559(13) 0.10144(7) 0.0318(3) Uani 1 1 d . . . . .
H4 H -0.072123 0.221483 0.119339 0.038 Uiso 1 1 calc R U . . .
C5 C -0.00010(6) 0.29883(12) 0.08298(6) 0.0253(3) Uani 1 1 d . . . . .
C6 C -0.01752(7) 0.42981(13) 0.08614(7) 0.0337(3) Uani 1 1 d . . . . .
H6A H 0.020310 0.476693 0.103770 0.040 Uiso 1 1 calc R U . . .
H6B H -0.032580 0.460081 0.043728 0.040 Uiso 1 1 calc R U . . .
C7 C -0.08843(7) 0.56910(13) 0.11766(8) 0.0366(3) Uani 1 1 d . . . . .
H7A H -0.122609 0.577340 0.142632 0.044 Uiso 1 1 calc R U . . .
H7B H -0.106474 0.585795 0.073882 0.044 Uiso 1 1 calc R U . . .
C8 C -0.03765(6) 0.66053(12) 0.13947(7) 0.0298(3) Uani 1 1 d . . . . .
C9 C 0.00027(7) 0.70363(12) 0.09859(6) 0.0306(3) Uani 1 1 d . . . . .
H9 H -0.008436 0.680978 0.056167 0.037 Uiso 1 1 calc R U . . .
C10 C 0.05080(7) 0.77955(11) 0.11914(6) 0.0291(3) Uani 1 1 d . . . . .
H10 H 0.077899 0.804327 0.091328 0.035 Uiso 1 1 calc R U . . .
C11 C 0.06169(6) 0.81896(11) 0.17977(6) 0.0264(3) Uani 1 1 d . . . . .
C12 C 0.02289(7) 0.77829(13) 0.22045(7) 0.0311(3) Uani 1 1 d . . . . .
H12 H 0.029622 0.805850 0.262132 0.037 Uiso 1 1 calc R U . . .
C13 C -0.02543(7) 0.69798(13) 0.20066(7) 0.0319(3) Uani 1 1 d . . . . .
H13 H -0.050439 0.668288 0.229332 0.038 Uiso 1 1 calc R U . . .
C14 C 0.11531(7) 0.90369(12) 0.20180(7) 0.0345(3) Uani 1 1 d . . . . .
H14A H 0.135556 0.928116 0.166236 0.041 Uiso 1 1 calc R U . . .
H14B H 0.098794 0.977050 0.219248 0.041 Uiso 1 1 calc R U . . .
C15 C 0.20094(6) 0.91477(11) 0.28930(6) 0.0237(3) Uani 1 1 d . . . . .
C16 C 0.25111(6) 0.85057(11) 0.33257(6) 0.0224(2) Uani 1 1 d . . . . .
C17 C 0.27874(6) 0.74490(11) 0.31520(5) 0.0201(2) Uani 1 1 d . . . . .
H17 H 0.264139 0.709443 0.275945 0.024 Uiso 1 1 calc R U . . .
C18 C 0.32782(6) 0.69160(11) 0.35566(5) 0.0207(2) Uani 1 1 d . . . . .
C19 C 0.34648(6) 0.73978(12) 0.41463(6) 0.0263(3) Uani 1 1 d . . . . .
H19 H 0.377977 0.700456 0.443222 0.032 Uiso 1 1 calc R U . . .
C20 C 0.31911(7) 0.84526(13) 0.43168(6) 0.0300(3) Uani 1 1 d . . . . .
H20 H 0.332380 0.878656 0.471675 0.036 Uiso 1 1 calc R U . . .
C21 C 0.27246(7) 0.90181(12) 0.39040(6) 0.0270(3) Uani 1 1 d . . . . .
H21 H 0.254989 0.975618 0.401520 0.032 Uiso 1 1 calc R U . . .
C22 C 0.36406(6) 0.58645(11) 0.33668(6) 0.0209(2) Uani 1 1 d . . . . .
C23 C 0.39472(6) 0.47324(12) 0.24950(7) 0.0286(3) Uani 1 1 d . . . . .
H23A H 0.420670 0.427741 0.283352 0.034 Uiso 1 1 calc R U . . .
H23B H 0.423175 0.507285 0.222679 0.034 Uiso 1 1 calc R U . . .
C24 C 0.34819(6) 0.38907(11) 0.21192(6) 0.0239(3) Uani 1 1 d . . . . .
C25 C 0.32055(6) 0.29551(12) 0.24053(6) 0.0266(3) Uani 1 1 d . . . . .
H25 H 0.332906 0.281550 0.283662 0.032 Uiso 1 1 calc R U . . .
C26 C 0.27513(6) 0.22268(11) 0.20645(6) 0.0264(3) Uani 1 1 d . . . . .
H26 H 0.256679 0.159191 0.226412 0.032 Uiso 1 1 calc R U . . .
C27 C 0.25640(6) 0.24200(11) 0.14317(6) 0.0244(3) Uani 1 1 d . . . . .
C28 C 0.28466(6) 0.33384(11) 0.11424(6) 0.0257(3) Uani 1 1 d . . . . .
H28 H 0.272870 0.347044 0.070982 0.031 Uiso 1 1 calc R U . . .
C29 C 0.33019(6) 0.40627(11) 0.14874(6) 0.0256(3) Uani 1 1 d . . . . .
H29 H 0.349293 0.468690 0.128634 0.031 Uiso 1 1 calc R U . . .
C30 C 0.20565(7) 0.16407(12) 0.10782(7) 0.0312(3) Uani 1 1 d . . . . .
H30A H 0.223439 0.084468 0.099881 0.037 Uiso 1 1 calc R U . . .
H30B H 0.171868 0.151406 0.132890 0.037 Uiso 1 1 calc R U . . .
C31 C 0.12756(7) 0.15463(13) 0.01884(6) 0.0304(3) Uani 1 1 d . . . . .
H31A H 0.138485 0.068189 0.017508 0.037 Uiso 1 1 calc R U . . .
H31B H 0.117982 0.184188 -0.024380 0.037 Uiso 1 1 calc R U . . .
H3 H 0.3435(8) 0.6254(15) 0.2510(8) 0.029(4) Uiso 1 1 d . . . . .
H2 H 0.1688(8) 0.7680(16) 0.2456(8) 0.033(4) Uiso 1 1 d . . . . .
O1A O 0.12788(5) 0.55852(9) 0.21107(5) 0.0356(2) Uani 1 1 d . . . . .
O2A O 0.36341(5) 0.12561(9) 0.48461(5) 0.0329(2) Uani 1 1 d . . . . .
O3A O 0.63643(4) 0.45246(8) 0.44665(4) 0.02523(19) Uani 1 1 d . . . . .
O4A O 0.33966(4) 0.80652(8) 0.19214(4) 0.02290(18) Uani 1 1 d . . . . .
N1A N 0.22570(5) 0.67255(9) 0.15948(5) 0.0216(2) Uani 1 1 d . . . . .
N2A N 0.34895(5) 0.31550(10) 0.44621(5) 0.0240(2) Uani 1 1 d . . . . .
N3A N 0.54404(5) 0.53754(9) 0.40320(5) 0.0210(2) Uani 1 1 d . . . . .
C1A C 0.24625(6) 0.75453(12) 0.12241(6) 0.0235(2) Uani 1 1 d . . . . .
C2A C 0.23233(7) 0.74809(14) 0.05817(6) 0.0330(3) Uani 1 1 d . . . . .
H2AB H 0.248180 0.806766 0.033126 0.040 Uiso 1 1 calc R U . . .
C3A C 0.19476(7) 0.65414(16) 0.03124(7) 0.0383(3) Uani 1 1 d . . . . .
H3AB H 0.184090 0.648157 -0.012547 0.046 Uiso 1 1 calc R U . . .
C4A C 0.17315(7) 0.56949(14) 0.06916(6) 0.0315(3) Uani 1 1 d . . . . .
H4A H 0.147361 0.504462 0.051982 0.038 Uiso 1 1 calc R U . . .
C5A C 0.19008(6) 0.58183(11) 0.13309(6) 0.0231(2) Uani 1 1 d . . . . .
C6A C 0.16826(6) 0.49421(12) 0.17713(6) 0.0272(3) Uani 1 1 d . . . . .
H6AA H 0.145191 0.426780 0.154039 0.033 Uiso 1 1 calc R U . . .
H6AB H 0.204708 0.460959 0.205620 0.033 Uiso 1 1 calc R U . . .
C7A C 0.10145(7) 0.48103(17) 0.25246(8) 0.0451(4) Uani 1 1 d . . . . .
H7AA H 0.083781 0.408604 0.229552 0.054 Uiso 1 1 calc R U . . .
H7AB H 0.066499 0.523507 0.267607 0.054 Uiso 1 1 calc R U . . .
C8A C 0.14942(6) 0.44251(13) 0.30727(7) 0.0312(3) Uani 1 1 d . . . . .
C9A C 0.17227(7) 0.52370(13) 0.35350(8) 0.0369(4) Uani 1 1 d . . . . .
H9A H 0.157294 0.604305 0.350777 0.044 Uiso 1 1 calc R U . . .
C10A C 0.21668(7) 0.48932(12) 0.40373(7) 0.0325(3) Uani 1 1 d . . . . .
H10A H 0.231910 0.546525 0.434896 0.039 Uiso 1 1 calc R U . . .
C11A C 0.23909(6) 0.37160(11) 0.40881(6) 0.0235(3) Uani 1 1 d . . . . .
C12A C 0.21691(6) 0.29052(11) 0.36207(6) 0.0232(2) Uani 1 1 d . . . . .
H12A H 0.232276 0.210186 0.364529 0.028 Uiso 1 1 calc R U . . .
C13A C 0.17256(6) 0.32518(12) 0.31177(6) 0.0270(3) Uani 1 1 d . . . . .
H13A H 0.157872 0.268468 0.280176 0.032 Uiso 1 1 calc R U . . .
C14A C 0.28675(6) 0.33245(13) 0.46331(6) 0.0294(3) Uani 1 1 d . . . . .
H14C H 0.289428 0.393966 0.496398 0.035 Uiso 1 1 calc R U . . .
H14D H 0.272768 0.255976 0.479943 0.035 Uiso 1 1 calc R U . . .
C15A C 0.38339(6) 0.21559(11) 0.46121(5) 0.0231(2) Uani 1 1 d . . . . .
C16A C 0.45000(6) 0.22034(11) 0.44898(5) 0.0213(2) Uani 1 1 d . . . . .
C17A C 0.48195(6) 0.32898(11) 0.44598(5) 0.0197(2) Uani 1 1 d . . . . .
H17A H 0.461081 0.402924 0.450773 0.024 Uiso 1 1 calc R U . . .
C18A C 0.54415(6) 0.32974(11) 0.43603(5) 0.0199(2) Uani 1 1 d . . . . .
C19A C 0.57535(6) 0.22084(11) 0.43082(6) 0.0234(2) Uani 1 1 d . . . . .
H19A H 0.618009 0.220885 0.424620 0.028 Uiso 1 1 calc R U . . .
C20A C 0.54398(7) 0.11247(11) 0.43469(6) 0.0268(3) Uani 1 1 d . . . . .
H20A H 0.565238 0.038432 0.431272 0.032 Uiso 1 1 calc R U . . .
C21A C 0.48151(7) 0.11231(11) 0.44358(6) 0.0250(3) Uani 1 1 d . . . . .
H21A H 0.460166 0.038016 0.445977 0.030 Uiso 1 1 calc R U . . .
C22A C 0.57896(6) 0.44493(11) 0.43010(5) 0.0203(2) Uani 1 1 d . . . . .
C23A C 0.57331(6) 0.65194(11) 0.38982(6) 0.0214(2) Uani 1 1 d . . . . .
H23C H 0.611454 0.636042 0.371240 0.026 Uiso 1 1 calc R U . . .
H23D H 0.586003 0.697660 0.428714 0.026 Uiso 1 1 calc R U . . .
C24A C 0.52689(6) 0.72431(10) 0.34557(6) 0.0199(2) Uani 1 1 d . . . . .
C25A C 0.51863(6) 0.70220(11) 0.28195(6) 0.0222(2) Uani 1 1 d . . . . .
H25A H 0.544891 0.645329 0.266125 0.027 Uiso 1 1 calc R U . . .
C26A C 0.47262(6) 0.76213(11) 0.24164(6) 0.0237(2) Uani 1 1 d . . . . .
H26A H 0.467921 0.746774 0.198402 0.028 Uiso 1 1 calc R U . . .
C27A C 0.43302(6) 0.84510(11) 0.26406(6) 0.0213(2) Uani 1 1 d . . . . .
C28A C 0.44263(6) 0.87011(11) 0.32707(6) 0.0237(3) Uani 1 1 d . . . . .
H28A H 0.417073 0.928454 0.342783 0.028 Uiso 1 1 calc R U . . .
C29A C 0.48935(6) 0.81055(11) 0.36751(6) 0.0237(3) Uani 1 1 d . . . . .
H29A H 0.495595 0.829099 0.410485 0.028 Uiso 1 1 calc R U . . .
C30A C 0.37918(6) 0.90106(11) 0.22142(6) 0.0247(3) Uani 1 1 d . . . . .
H30C H 0.354806 0.953994 0.245158 0.030 Uiso 1 1 calc R U . . .
H30D H 0.395263 0.950398 0.189699 0.030 Uiso 1 1 calc R U . . .
C31A C 0.28491(6) 0.85575(11) 0.15446(6) 0.0245(3) Uani 1 1 d . . . . .
H31C H 0.297580 0.911403 0.123359 0.029 Uiso 1 1 calc R U . . .
H31D H 0.259766 0.901564 0.180593 0.029 Uiso 1 1 calc R U . . .
H2AA H 0.3643(8) 0.3737(16) 0.4276(8) 0.029(4) Uiso 1 1 d . . . . .
H3AA H 0.5031(9) 0.5274(15) 0.3913(8) 0.034(4) Uiso 1 1 d . . . . .

loop_
_atom_site_aniso_label
_atom_site_aniso_U_11
_atom_site_aniso_U_22
_atom_site_aniso_U_33
_atom_site_aniso_U_23
_atom_site_aniso_U_13
_atom_site_aniso_U_12
O1 0.0324(5) 0.0285(5) 0.0490(6) -0.0021(4) 0.0177(5) 0.0005(4)
O2 0.0368(5) 0.0193(5) 0.0391(5) -0.0010(4) 0.0011(4) 0.0025(4)
O3 0.0253(5) 0.0269(5) 0.0310(5) 0.0107(4) 0.0023(4) 0.0041(4)
O4 0.0229(5) 0.0331(5) 0.0290(5) -0.0004(4) 0.0027(4) 0.0023(4)
N1 0.0250(5) 0.0224(5) 0.0276(5) -0.0017(4) 0.0051(4) -0.0008(4)
N2 0.0259(6) 0.0181(5) 0.0320(6) -0.0005(4) -0.0029(5) 0.0058(4)
N3 0.0230(5) 0.0205(5) 0.0246(5) 0.0008(4) 0.0020(4) 0.0041(4)
C1 0.0244(6) 0.0252(6) 0.0236(6) -0.0017(5) -0.0027(5) 0.0029(5)
C2 0.0379(8) 0.0220(6) 0.0390(8) 0.0008(5) 0.0020(6) 0.0033(5)
C3 0.0400(8) 0.0272(7) 0.0476(9) 0.0058(6) 0.0105(7) -0.0073(6)
C4 0.0299(7) 0.0315(7) 0.0357(7) 0.0010(6) 0.0106(6) -0.0035(6)
C5 0.0256(6) 0.0252(6) 0.0249(6) -0.0025(5) 0.0032(5) -0.0012(5)
C6 0.0331(7) 0.0265(7) 0.0446(8) -0.0040(6) 0.0158(6) 0.0000(6)
C7 0.0274(7) 0.0309(7) 0.0519(9) -0.0048(6) 0.0074(6) 0.0037(6)
C8 0.0223(6) 0.0245(6) 0.0419(8) 0.0031(5) 0.0027(6) 0.0076(5)
C9 0.0398(8) 0.0228(6) 0.0269(6) 0.0021(5) -0.0008(6) 0.0069(5)
C10 0.0355(7) 0.0200(6) 0.0317(7) 0.0066(5) 0.0055(6) 0.0036(5)
C11 0.0241(6) 0.0188(6) 0.0340(7) 0.0034(5) -0.0019(5) 0.0078(5)
C12 0.0316(7) 0.0292(7) 0.0316(7) -0.0017(5) 0.0031(6) 0.0105(5)
C13 0.0279(7) 0.0313(7) 0.0387(7) 0.0020(6) 0.0120(6) 0.0086(5)
C14 0.0314(7) 0.0227(6) 0.0438(8) 0.0054(6) -0.0101(6) 0.0035(5)
C15 0.0250(6) 0.0201(6) 0.0266(6) -0.0005(5) 0.0056(5) 0.0018(5)
C16 0.0237(6) 0.0205(6) 0.0235(6) 0.0012(5) 0.0051(5) -0.0010(5)
C17 0.0211(6) 0.0197(6) 0.0196(5) 0.0013(4) 0.0037(4) -0.0015(4)
C18 0.0217(6) 0.0206(6) 0.0205(6) 0.0045(4) 0.0049(5) -0.0021(4)
C19 0.0273(7) 0.0304(7) 0.0204(6) 0.0043(5) 0.0015(5) 0.0003(5)
C20 0.0355(7) 0.0339(7) 0.0196(6) -0.0035(5) 0.0020(5) 0.0000(6)
C21 0.0317(7) 0.0241(6) 0.0258(6) -0.0026(5) 0.0061(5) 0.0011(5)
C22 0.0167(5) 0.0201(6) 0.0257(6) 0.0050(5) 0.0026(5) -0.0026(4)
C23 0.0218(6) 0.0269(7) 0.0373(7) -0.0050(5) 0.0061(5) 0.0036(5)
C24 0.0191(6) 0.0215(6) 0.0319(7) -0.0036(5) 0.0064(5) 0.0048(5)
C25 0.0256(6) 0.0259(6) 0.0279(6) 0.0027(5) 0.0034(5) 0.0050(5)
C26 0.0255(6) 0.0214(6) 0.0328(7) 0.0045(5) 0.0060(5) 0.0026(5)
C27 0.0228(6) 0.0195(6) 0.0310(7) -0.0016(5) 0.0049(5) 0.0049(5)
C28 0.0298(7) 0.0231(6) 0.0255(6) -0.0020(5) 0.0079(5) 0.0041(5)
C29 0.0260(6) 0.0227(6) 0.0309(7) -0.0008(5) 0.0124(5) 0.0012(5)
C30 0.0313(7) 0.0217(6) 0.0378(7) 0.0017(5) -0.0027(6) 0.0022(5)
C31 0.0268(7) 0.0332(7) 0.0303(7) -0.0070(5) 0.0014(5) 0.0043(5)
O1A 0.0294(5) 0.0336(5) 0.0485(6) 0.0207(4) 0.0204(5) 0.0141(4)
O2A 0.0411(6) 0.0242(5) 0.0360(5) 0.0015(4) 0.0138(4) -0.0082(4)
O3A 0.0196(4) 0.0271(5) 0.0277(4) -0.0006(4) 0.0001(3) 0.0008(3)
O4A 0.0204(4) 0.0213(4) 0.0254(4) 0.0044(3) -0.0012(3) -0.0006(3)
N1A 0.0201(5) 0.0218(5) 0.0228(5) 0.0018(4) 0.0034(4) 0.0032(4)
N2A 0.0211(5) 0.0276(6) 0.0239(5) 0.0034(4) 0.0058(4) -0.0031(4)
N3A 0.0183(5) 0.0194(5) 0.0244(5) 0.0023(4) 0.0013(4) -0.0008(4)
C1A 0.0177(6) 0.0283(6) 0.0246(6) 0.0048(5) 0.0037(5) 0.0034(5)
C2A 0.0287(7) 0.0467(8) 0.0240(6) 0.0074(6) 0.0053(5) -0.0004(6)
C3A 0.0355(8) 0.0580(10) 0.0209(6) -0.0029(6) 0.0031(6) -0.0016(7)
C4A 0.0258(7) 0.0382(8) 0.0296(7) -0.0077(6) 0.0018(5) 0.0003(6)
C5A 0.0183(6) 0.0240(6) 0.0271(6) -0.0020(5) 0.0036(5) 0.0037(4)
C6A 0.0232(6) 0.0219(6) 0.0360(7) 0.0017(5) 0.0037(5) 0.0013(5)
C7A 0.0208(7) 0.0580(10) 0.0589(10) 0.0369(8) 0.0137(7) 0.0111(7)
C8A 0.0184(6) 0.0327(7) 0.0452(8) 0.0176(6) 0.0132(6) 0.0040(5)
C9A 0.0352(8) 0.0216(6) 0.0604(10) 0.0114(6) 0.0273(7) 0.0093(6)
C10A 0.0365(8) 0.0224(6) 0.0437(8) -0.0052(6) 0.0217(6) -0.0035(5)
C11A 0.0192(6) 0.0248(6) 0.0290(6) -0.0004(5) 0.0114(5) -0.0033(5)
C12A 0.0206(6) 0.0181(6) 0.0311(6) 0.0022(5) 0.0047(5) 0.0005(4)
C13A 0.0201(6) 0.0268(6) 0.0336(7) 0.0052(5) 0.0037(5) -0.0025(5)
C14A 0.0233(7) 0.0415(8) 0.0248(6) -0.0024(5) 0.0079(5) -0.0049(5)
C15A 0.0288(7) 0.0233(6) 0.0170(5) -0.0022(4) 0.0033(5) -0.0056(5)
C16A 0.0278(6) 0.0210(6) 0.0143(5) 0.0009(4) 0.0016(5) -0.0003(5)
C17A 0.0235(6) 0.0180(5) 0.0167(5) 0.0012(4) 0.0005(4) 0.0021(4)
C18A 0.0235(6) 0.0203(6) 0.0147(5) 0.0013(4) -0.0003(4) 0.0020(4)
C19A 0.0260(6) 0.0246(6) 0.0197(6) 0.0018(5) 0.0033(5) 0.0053(5)
C20A 0.0367(7) 0.0197(6) 0.0239(6) 0.0007(5) 0.0047(5) 0.0064(5)
C21A 0.0368(7) 0.0182(6) 0.0200(6) 0.0002(4) 0.0045(5) -0.0012(5)
C22A 0.0209(6) 0.0223(6) 0.0174(5) -0.0016(4) 0.0028(4) 0.0017(4)
C23A 0.0220(6) 0.0185(6) 0.0231(6) -0.0006(4) 0.0020(5) -0.0029(4)
C24A 0.0202(6) 0.0170(5) 0.0224(6) 0.0010(4) 0.0029(5) -0.0050(4)
C25A 0.0218(6) 0.0218(6) 0.0238(6) -0.0016(5) 0.0057(5) -0.0013(5)
C26A 0.0263(6) 0.0257(6) 0.0191(6) 0.0006(5) 0.0040(5) -0.0031(5)
C27A 0.0223(6) 0.0178(6) 0.0237(6) 0.0041(4) 0.0031(5) -0.0050(4)
C28A 0.0270(6) 0.0183(6) 0.0261(6) -0.0009(5) 0.0050(5) 0.0014(5)
C29A 0.0299(7) 0.0212(6) 0.0196(6) -0.0022(4) 0.0029(5) -0.0010(5)
C30A 0.0274(7) 0.0196(6) 0.0262(6) 0.0039(5) 0.0015(5) -0.0030(5)
C31A 0.0204(6) 0.0248(6) 0.0277(6) 0.0088(5) 0.0018(5) 0.0021(5)

loop_
_atom_type_symbol
_atom_type_description
_atom_type_scat_dispersion_real
_atom_type_scat_dispersion_imag
_atom_type_scat_source
C C 0.0181 0.0091 'International Tables Vol C Tables 4.2.6.8 and 6.1.1.4'
H H 0.0000 0.0000 'International Tables Vol C Tables 4.2.6.8 and 6.1.1.4'
N N 0.0311 0.0180 'International Tables Vol C Tables 4.2.6.8 and 6.1.1.4'
O O 0.0492 0.0322 'International Tables Vol C Tables 4.2.6.8 and 6.1.1.4'

loop_
_geom_angle_atom_site_label_1
_geom_angle_atom_site_label_2
_geom_angle_atom_site_label_3
_geom_angle
_geom_angle_site_symmetry_1
_geom_angle_site_symmetry_3
_geom_angle_publ_flag
C6 O1 C7 111.33(11) . . ?
C30 O4 C31 112.36(11) . . ?
C5 N1 C1 118.02(11) . . ?
C14 N2 H2 118.1(11) . . ?
C15 N2 C14 120.29(11) . . ?
C15 N2 H2 120.6(11) . . ?
C22 N3 C23 123.17(11) . . ?
C22 N3 H3 118.4(11) . . ?
C23 N3 H3 118.2(11) . . ?
N1 C1 C2 122.08(12) . . ?
N1 C1 C31 115.67(12) . . ?
C2 C1 C31 122.25(12) . . ?
C1 C2 H2A 120.3 . . ?
C1 C2 C3 119.37(13) . . ?
C3 C2 H2A 120.3 . . ?
C2 C3 H3A 120.6 . . ?
C4 C3 C2 118.88(13) . . ?
C4 C3 H3A 120.6 . . ?
C3 C4 H4 120.9 . . ?
C3 C4 C5 118.11(13) . . ?
C5 C4 H4 120.9 . . ?
N1 C5 C4 123.52(12) . . ?
N1 C5 C6 112.73(11) . . ?
C4 C5 C6 123.68(12) . . ?
O1 C6 C5 111.59(11) . . ?
O1 C6 H6A 109.3 . . ?
O1 C6 H6B 109.3 . . ?
C5 C6 H6A 109.3 . . ?
C5 C6 H6B 109.3 . . ?
H6A C6 H6B 108.0 . . ?
O1 C7 H7A 109.2 . . ?
O1 C7 H7B 109.2 . . ?
O1 C7 C8 112.18(12) . . ?
H7A C7 H7B 107.9 . . ?
C8 C7 H7A 109.2 . . ?
C8 C7 H7B 109.2 . . ?
C9 C8 C7 119.92(14) . . ?
C13 C8 C7 121.33(13) . . ?
C13 C8 C9 118.66(13) . . ?
C8 C9 H9 119.6 . . ?
C8 C9 C10 120.74(13) . . ?
C10 C9 H9 119.6 . . ?
C9 C10 H10 119.9 . . ?
C11 C10 C9 120.22(13) . . ?
C11 C10 H10 119.9 . . ?
C10 C11 C12 119.11(13) . . ?
C10 C11 C14 120.43(13) . . ?
C12 C11 C14 120.46(13) . . ?
C11 C12 H12 119.7 . . ?
C13 C12 C11 120.53(13) . . ?
C13 C12 H12 119.7 . . ?
C8 C13 H13 119.7 . . ?
C12 C13 C8 120.62(13) . . ?
C12 C13 H13 119.7 . . ?
N2 C14 C11 110.99(11) . . ?
N2 C14 H14A 109.4 . . ?
N2 C14 H14B 109.4 . . ?
C11 C14 H14A 109.4 . . ?
C11 C14 H14B 109.4 . . ?
H14A C14 H14B 108.0 . . ?
O2 C15 N2 122.00(12) . . ?
O2 C15 C16 120.83(12) . . ?
N2 C15 C16 117.17(11) . . ?
C17 C16 C15 121.63(11) . . ?
C21 C16 C15 118.42(11) . . ?
C21 C16 C17 119.88(12) . . ?
C16 C17 H17 120.1 . . ?
C18 C17 C16 119.77(11) . . ?
C18 C17 H17 120.1 . . ?
C17 C18 C22 121.95(11) . . ?
C19 C18 C17 119.88(12) . . ?
C19 C18 C22 118.10(11) . . ?
C18 C19 H19 119.9 . . ?
C20 C19 C18 120.11(12) . . ?
C20 C19 H19 119.9 . . ?
C19 C20 H20 120.0 . . ?
C21 C20 C19 120.07(12) . . ?
C21 C20 H20 120.0 . . ?
C16 C21 H21 119.9 . . ?
C20 C21 C16 120.13(12) . . ?
C20 C21 H21 119.9 . . ?
O3 C22 N3 122.85(12) . . ?
O3 C22 C18 120.95(11) . . ?
N3 C22 C18 116.16(11) . . ?
N3 C23 H23A 109.5 . . ?
N3 C23 H23B 109.5 . . ?
N3 C23 C24 110.81(10) . . ?
H23A C23 H23B 108.1 . . ?
C24 C23 H23A 109.5 . . ?
C24 C23 H23B 109.5 . . ?
C25 C24 C23 120.68(12) . . ?
C29 C24 C23 120.60(12) . . ?
C29 C24 C25 118.67(12) . . ?
C24 C25 H25 119.7 . . ?
C26 C25 C24 120.50(12) . . ?
C26 C25 H25 119.7 . . ?
C25 C26 H26 119.8 . . ?
C25 C26 C27 120.49(12) . . ?
C27 C26 H26 119.8 . . ?
C26 C27 C30 119.29(12) . . ?
C28 C27 C26 119.18(12) . . ?
C28 C27 C30 121.52(12) . . ?
C27 C28 H28 120.0 . . ?
C29 C28 C27 119.92(12) . . ?
C29 C28 H28 120.0 . . ?
C24 C29 C28 121.21(12) . . ?
C24 C29 H29 119.4 . . ?
C28 C29 H29 119.4 . . ?
O4 C30 C27 110.48(11) . . ?
O4 C30 H30A 109.6 . . ?
O4 C30 H30B 109.6 . . ?
C27 C30 H30A 109.6 . . ?
C27 C30 H30B 109.6 . . ?
H30A C30 H30B 108.1 . . ?
O4 C31 C1 112.40(11) . . ?
O4 C31 H31A 109.1 . . ?
O4 C31 H31B 109.1 . . ?
C1 C31 H31A 109.1 . . ?
C1 C31 H31B 109.1 . . ?
H31A C31 H31B 107.9 . . ?
C6A O1A C7A 111.58(11) . . ?
C31A O4A C30A 110.46(9) . . ?
C5A N1A C1A 118.20(11) . . ?
C14A N2A H2AA 117.7(11) . . ?
C15A N2A C14A 122.40(11) . . ?
C15A N2A H2AA 119.8(11) . . ?
C22A N3A C23A 121.28(10) . . ?
C22A N3A H3AA 119.2(11) . . ?
C23A N3A H3AA 119.4(11) . . ?
N1A C1A C2A 122.58(13) . . ?
N1A C1A C31A 115.99(11) . . ?
C2A C1A C31A 121.43(12) . . ?
C1A C2A H2AB 120.6 . . ?
C1A C2A C3A 118.74(13) . . ?
C3A C2A H2AB 120.6 . . ?
C2A C3A H3AB 120.5 . . ?
C4A C3A C2A 119.04(13) . . ?
C4A C3A H3AB 120.5 . . ?
C3A C4A H4A 120.8 . . ?
C3A C4A C5A 118.46(13) . . ?
C5A C4A H4A 120.8 . . ?
N1A C5A C4A 122.97(12) . . ?
N1A C5A C6A 115.44(11) . . ?
C4A C5A C6A 121.58(12) . . ?
O1A C6A C5A 106.98(10) . . ?
O1A C6A H6AA 110.3 . . ?
O1A C6A H6AB 110.3 . . ?
C5A C6A H6AA 110.3 . . ?
C5A C6A H6AB 110.3 . . ?
H6AA C6A H6AB 108.6 . . ?
O1A C7A H7AA 109.1 . . ?
O1A C7A H7AB 109.1 . . ?
O1A C7A C8A 112.39(12) . . ?
H7AA C7A H7AB 107.9 . . ?
C8A C7A H7AA 109.1 . . ?
C8A C7A H7AB 109.1 . . ?
C9A C8A C7A 120.69(14) . . ?
C9A C8A C13A 118.55(13) . . ?
C13A C8A C7A 120.74(15) . . ?
C8A C9A H9A 119.5 . . ?
C8A C9A C10A 121.06(13) . . ?
C10A C9A H9A 119.5 . . ?
C9A C10A H10A 119.8 . . ?
C9A C10A C11A 120.46(13) . . ?
C11A C10A H10A 119.8 . . ?
C10A C11A C14A 121.16(13) . . ?
C12A C11A C10A 118.55(13) . . ?
C12A C11A C14A 120.28(12) . . ?
C11A C12A H12A 119.6 . . ?
C11A C12A C13A 120.88(12) . . ?
C13A C12A H12A 119.6 . . ?
C8A C13A H13A 119.8 . . ?
C12A C13A C8A 120.47(13) . . ?
C12A C13A H13A 119.8 . . ?
N2A C14A C11A 111.66(10) . . ?
N2A C14A H14C 109.3 . . ?
N2A C14A H14D 109.3 . . ?
C11A C14A H14C 109.3 . . ?
C11A C14A H14D 109.3 . . ?
H14C C14A H14D 107.9 . . ?
O2A C15A N2A 123.67(12) . . ?
O2A C15A C16A 120.73(12) . . ?
N2A C15A C16A 115.58(11) . . ?
C17A C16A C15A 122.07(11) . . ?
C21A C16A C15A 118.51(11) . . ?
C21A C16A C17A 119.35(12) . . ?
C16A C17A H17A 119.8 . . ?
C18A C17A C16A 120.46(11) . . ?
C18A C17A H17A 119.8 . . ?
C17A C18A C19A 119.69(11) . . ?
C17A C18A C22A 121.76(11) . . ?
C19A C18A C22A 118.54(11) . . ?
C18A C19A H19A 120.0 . . ?
C20A C19A C18A 119.99(12) . . ?
C20A C19A H19A 120.0 . . ?
C19A C20A H20A 120.0 . . ?
C19A C20A C21A 120.05(12) . . ?
C21A C20A H20A 120.0 . . ?
C16A C21A H21A 119.8 . . ?
C20A C21A C16A 120.44(12) . . ?
C20A C21A H21A 119.8 . . ?
O3A C22A N3A 122.41(11) . . ?
O3A C22A C18A 121.61(11) . . ?
N3A C22A C18A 115.92(11) . . ?
N3A C23A H23C 109.8 . . ?
N3A C23A H23D 109.8 . . ?
N3A C23A C24A 109.21(10) . . ?
H23C C23A H23D 108.3 . . ?
C24A C23A H23C 109.8 . . ?
C24A C23A H23D 109.8 . . ?
C25A C24A C23A 120.66(11) . . ?
C29A C24A C23A 120.60(11) . . ?
C29A C24A C25A 118.68(11) . . ?
C24A C25A H25A 119.6 . . ?
C26A C25A C24A 120.77(11) . . ?
C26A C25A H25A 119.6 . . ?
C25A C26A H26A 119.7 . . ?
C25A C26A C27A 120.51(11) . . ?
C27A C26A H26A 119.7 . . ?
C26A C27A C30A 120.60(11) . . ?
C28A C27A C26A 118.70(12) . . ?
C28A C27A C30A 120.62(11) . . ?
C27A C28A H28A 119.7 . . ?
C27A C28A C29A 120.67(12) . . ?
C29A C28A H28A 119.7 . . ?
C24A C29A C28A 120.58(11) . . ?
C24A C29A H29A 119.7 . . ?
C28A C29A H29A 119.7 . . ?
O4A C30A C27A 108.42(10) . . ?
O4A C30A H30C 110.0 . . ?
O4A C30A H30D 110.0 . . ?
C27A C30A H30C 110.0 . . ?
C27A C30A H30D 110.0 . . ?
H30C C30A H30D 108.4 . . ?
O4A C31A C1A 108.90(10) . . ?
O4A C31A H31C 109.9 . . ?
O4A C31A H31D 109.9 . . ?
C1A C31A H31C 109.9 . . ?
C1A C31A H31D 109.9 . . ?
H31C C31A H31D 108.3 . . ?

loop_
_geom_bond_atom_site_label_1
_geom_bond_atom_site_label_2
_geom_bond_distance
_geom_bond_site_symmetry_2
_geom_bond_publ_flag
O1 C6 1.4081(17) . ?
O1 C7 1.4430(17) . ?
O2 C15 1.2332(16) . ?
O3 C22 1.2428(15) . ?
O4 C30 1.4156(17) . ?
O4 C31 1.4205(17) . ?
N1 C1 1.3400(17) . ?
N1 C5 1.3367(17) . ?
N2 C14 1.4586(17) . ?
N2 C15 1.3458(17) . ?
N2 H2 0.894(18) . ?
N3 C22 1.3350(17) . ?
N3 C23 1.4643(16) . ?
N3 H3 0.864(18) . ?
C1 C2 1.383(2) . ?
C1 C31 1.5127(19) . ?
C2 H2A 0.9500 . ?
C2 C3 1.387(2) . ?
C3 H3A 0.9500 . ?
C3 C4 1.380(2) . ?
C4 H4 0.9500 . ?
C4 C5 1.3862(19) . ?
C5 C6 1.5065(19) . ?
C6 H6A 0.9900 . ?
C6 H6B 0.9900 . ?
C7 H7A 0.9900 . ?
C7 H7B 0.9900 . ?
C7 C8 1.511(2) . ?
C8 C9 1.391(2) . ?
C8 C13 1.385(2) . ?
C9 H9 0.9500 . ?
C9 C10 1.391(2) . ?
C10 H10 0.9500 . ?
C10 C11 1.379(2) . ?
C11 C12 1.392(2) . ?
C11 C14 1.5059(19) . ?
C12 H12 0.9500 . ?
C12 C13 1.385(2) . ?
C13 H13 0.9500 . ?
C14 H14A 0.9900 . ?
C14 H14B 0.9900 . ?
C15 C16 1.4950(18) . ?
C16 C17 1.3962(17) . ?
C16 C21 1.3944(18) . ?
C17 H17 0.9500 . ?
C17 C18 1.3940(17) . ?
C18 C19 1.3932(18) . ?
C18 C22 1.5004(17) . ?
C19 H19 0.9500 . ?
C19 C20 1.3895(19) . ?
C20 H20 0.9500 . ?
C20 C21 1.386(2) . ?
C21 H21 0.9500 . ?
C23 H23A 0.9900 . ?
C23 H23B 0.9900 . ?
C23 C24 1.5108(18) . ?
C24 C25 1.3954(18) . ?
C24 C29 1.3859(19) . ?
C25 H25 0.9500 . ?
C25 C26 1.3881(19) . ?
C26 H26 0.9500 . ?
C26 C27 1.3933(19) . ?
C27 C28 1.3917(18) . ?
C27 C30 1.5043(19) . ?
C28 H28 0.9500 . ?
C28 C29 1.3908(19) . ?
C29 H29 0.9500 . ?
C30 H30A 0.9900 . ?
C30 H30B 0.9900 . ?
C31 H31A 0.9900 . ?
C31 H31B 0.9900 . ?
O1A C6A 1.4242(16) . ?
O1A C7A 1.4328(16) . ?
O2A C15A 1.2319(16) . ?
O3A C22A 1.2334(15) . ?
O4A C30A 1.4344(15) . ?
O4A C31A 1.4313(15) . ?
N1A C1A 1.3414(16) . ?
N1A C5A 1.3384(17) . ?
N2A C14A 1.4603(16) . ?
N2A C15A 1.3449(17) . ?
N2A H2AA 0.858(18) . ?
N3A C22A 1.3506(16) . ?
N3A C23A 1.4687(15) . ?
N3A H3AA 0.884(19) . ?
C1A C2A 1.3896(19) . ?
C1A C31A 1.5021(18) . ?
C2A H2AB 0.9500 . ?
C2A C3A 1.390(2) . ?
C3A H3AB 0.9500 . ?
C3A C4A 1.384(2) . ?
C4A H4A 0.9500 . ?
C4A C5A 1.3927(19) . ?
C5A C6A 1.4980(18) . ?
C6A H6AA 0.9900 . ?
C6A H6AB 0.9900 . ?
C7A H7AA 0.9900 . ?
C7A H7AB 0.9900 . ?
C7A C8A 1.510(2) . ?
C8A C9A 1.384(2) . ?
C8A C13A 1.3926(19) . ?
C9A H9A 0.9500 . ?
C9A C10A 1.386(2) . ?
C10A H10A 0.9500 . ?
C10A C11A 1.3917(19) . ?
C11A C12A 1.3870(18) . ?
C11A C14A 1.5038(19) . ?
C12A H12A 0.9500 . ?
C12A C13A 1.3877(19) . ?
C13A H13A 0.9500 . ?
C14A H14C 0.9900 . ?
C14A H14D 0.9900 . ?
C15A C16A 1.5021(18) . ?
C16A C17A 1.3957(17) . ?
C16A C21A 1.3928(17) . ?
C17A H17A 0.9500 . ?
C17A C18A 1.3914(17) . ?
C18A C19A 1.3971(17) . ?
C18A C22A 1.4989(17) . ?
C19A H19A 0.9500 . ?
C19A C20A 1.3894(19) . ?
C20A H20A 0.9500 . ?
C20A C21A 1.390(2) . ?
C21A H21A 0.9500 . ?
C23A H23C 0.9900 . ?
C23A H23D 0.9900 . ?
C23A C24A 1.5046(17) . ?
C24A C25A 1.3955(17) . ?
C24A C29A 1.3884(17) . ?
C25A H25A 0.9500 . ?
C25A C26A 1.3837(18) . ?
C26A H26A 0.9500 . ?
C26A C27A 1.3976(18) . ?
C27A C28A 1.3878(18) . ?
C27A C30A 1.4982(17) . ?
C28A H28A 0.9500 . ?
C28A C29A 1.3928(18) . ?
C29A H29A 0.9500 . ?
C30A H30C 0.9900 . ?
C30A H30D 0.9900 . ?
C31A H31C 0.9900 . ?
C31A H31D 0.9900 . ?

loop_
_geom_torsion_atom_site_label_1
_geom_torsion_atom_site_label_2
_geom_torsion_atom_site_label_3
_geom_torsion_atom_site_label_4
_geom_torsion
_geom_torsion_site_symmetry_1
_geom_torsion_site_symmetry_2
_geom_torsion_site_symmetry_3
_geom_torsion_site_symmetry_4
_geom_torsion_publ_flag
O1 C7 C8 C9 86.25(17) . . . . ?
O1 C7 C8 C13 -90.09(16) . . . . ?
O2 C15 C16 C17 -147.99(13) . . . . ?
O2 C15 C16 C21 28.85(18) . . . . ?
N1 C1 C2 C3 -0.2(2) . . . . ?
N1 C1 C31 O4 54.64(16) . . . . ?
N1 C5 C6 O1 -169.09(12) . . . . ?
N2 C15 C16 C17 32.17(17) . . . . ?
N2 C15 C16 C21 -151.00(12) . . . . ?
N3 C23 C24 C25 -84.84(15) . . . . ?
N3 C23 C24 C29 92.52(14) . . . . ?
C1 N1 C5 C4 1.0(2) . . . . ?
C1 N1 C5 C6 -176.09(12) . . . . ?
C1 C2 C3 C4 0.9(2) . . . . ?
C2 C1 C31 O4 -126.24(14) . . . . ?
C2 C3 C4 C5 -0.7(2) . . . . ?
C3 C4 C5 N1 -0.2(2) . . . . ?
C3 C4 C5 C6 176.50(14) . . . . ?
C4 C5 C6 O1 13.9(2) . . . . ?
C5 N1 C1 C2 -0.74(19) . . . . ?
C5 N1 C1 C31 178.38(12) . . . . ?
C6 O1 C7 C8 -61.05(17) . . . . ?
C7 O1 C6 C5 -170.72(12) . . . . ?
C7 C8 C9 C10 -174.26(12) . . . . ?
C7 C8 C13 C12 177.46(13) . . . . ?
C8 C9 C10 C11 -3.9(2) . . . . ?
C9 C8 C13 C12 1.1(2) . . . . ?
C9 C10 C11 C12 2.31(19) . . . . ?
C9 C10 C11 C14 -178.41(12) . . . . ?
C10 C11 C12 C13 0.94(19) . . . . ?
C10 C11 C14 N2 -115.68(14) . . . . ?
C11 C12 C13 C8 -2.7(2) . . . . ?
C12 C11 C14 N2 63.59(17) . . . . ?
C13 C8 C9 C10 2.2(2) . . . . ?
C14 N2 C15 O2 5.4(2) . . . . ?
C14 N2 C15 C16 -174.79(12) . . . . ?
C14 C11 C12 C13 -178.35(12) . . . . ?
C15 N2 C14 C11 -157.09(12) . . . . ?
C15 C16 C17 C18 176.39(11) . . . . ?
C15 C16 C21 C20 -179.71(12) . . . . ?
C16 C17 C18 C19 3.91(17) . . . . ?
C16 C17 C18 C22 -172.86(11) . . . . ?
C17 C16 C21 C20 -2.82(19) . . . . ?
C17 C18 C19 C20 -4.22(19) . . . . ?
C17 C18 C22 O3 -161.02(11) . . . . ?
C17 C18 C22 N3 21.22(16) . . . . ?
C18 C19 C20 C21 1.0(2) . . . . ?
C19 C18 C22 O3 22.15(17) . . . . ?
C19 C18 C22 N3 -155.60(11) . . . . ?
C19 C20 C21 C16 2.5(2) . . . . ?
C21 C16 C17 C18 -0.40(18) . . . . ?
C22 N3 C23 C24 115.49(13) . . . . ?
C22 C18 C19 C20 172.67(12) . . . . ?
C23 N3 C22 O3 2.27(19) . . . . ?
C23 N3 C22 C18 179.99(11) . . . . ?
C23 C24 C25 C26 176.27(11) . . . . ?
C23 C24 C29 C28 -176.18(11) . . . . ?
C24 C25 C26 C27 -0.08(19) . . . . ?
C25 C24 C29 C28 1.23(18) . . . . ?
C25 C26 C27 C28 1.22(19) . . . . ?
C25 C26 C27 C30 -178.12(12) . . . . ?
C26 C27 C28 C29 -1.13(18) . . . . ?
C26 C27 C30 O4 162.16(11) . . . . ?
C27 C28 C29 C24 -0.10(19) . . . . ?
C28 C27 C30 O4 -17.16(17) . . . . ?
C29 C24 C25 C26 -1.14(18) . . . . ?
C30 O4 C31 C1 72.37(14) . . . . ?
C30 C27 C28 C29 178.20(12) . . . . ?
C31 O4 C30 C27 -173.78(10) . . . . ?
C31 C1 C2 C3 -179.27(14) . . . . ?
O1A C7A C8A C9A 71.32(18) . . . . ?
O1A C7A C8A C13A -107.38(16) . . . . ?
O2A C15A C16A C17A -154.56(12) . . . . ?
O2A C15A C16A C21A 22.21(17) . . . . ?
N1A C1A C2A C3A 1.1(2) . . . . ?
N1A C1A C31A O4A 59.85(14) . . . . ?
N1A C5A C6A O1A 64.46(14) . . . . ?
N2A C15A C16A C17A 24.11(16) . . . . ?
N2A C15A C16A C21A -159.12(11) . . . . ?
N3A C23A C24A C25A -82.22(13) . . . . ?
N3A C23A C24A C29A 94.75(13) . . . . ?
C1A N1A C5A C4A -0.49(18) . . . . ?
C1A N1A C5A C6A -179.45(11) . . . . ?
C1A C2A C3A C4A -0.8(2) . . . . ?
C2A C1A C31A O4A -120.87(13) . . . . ?
C2A C3A C4A C5A -0.1(2) . . . . ?
C3A C4A C5A N1A 0.8(2) . . . . ?
C3A C4A C5A C6A 179.67(13) . . . . ?
C4A C5A C6A O1A -114.52(14) . . . . ?
C5A N1A C1A C2A -0.47(18) . . . . ?
C5A N1A C1A C31A 178.80(11) . . . . ?
C6A O1A C7A C8A 72.07(18) . . . . ?
C7A O1A C6A C5A 176.81(12) . . . . ?
C7A C8A C9A C10A -179.50(12) . . . . ?
C7A C8A C13A C12A 179.62(12) . . . . ?
C8A C9A C10A C11A -0.3(2) . . . . ?
C9A C8A C13A C12A 0.89(19) . . . . ?
C9A C10A C11A C12A 1.17(19) . . . . ?
C9A C10A C11A C14A -179.35(12) . . . . ?
C10A C11A C12A C13A -1.04(18) . . . . ?
C10A C11A C14A N2A -106.82(14) . . . . ?
C11A C12A C13A C8A 0.01(19) . . . . ?
C12A C11A C14A N2A 72.65(15) . . . . ?
C13A C8A C9A C10A -0.8(2) . . . . ?
C14A N2A C15A O2A 7.76(19) . . . . ?
C14A N2A C15A C16A -170.87(11) . . . . ?
C14A C11A C12A C13A 179.48(11) . . . . ?
C15A N2A C14A C11A -130.66(13) . . . . ?
C15A C16A C17A C18A 178.46(11) . . . . ?
C15A C16A C21A C20A -177.46(11) . . . . ?
C16A C17A C18A C19A -1.88(17) . . . . ?
C16A C17A C18A C22A 177.58(10) . . . . ?
C17A C16A C21A C20A -0.60(18) . . . . ?
C17A C18A C19A C20A 0.92(18) . . . . ?
C17A C18A C22A O3A 149.39(12) . . . . ?
C17A C18A C22A N3A -33.40(16) . . . . ?
C18A C19A C20A C21A 0.19(19) . . . . ?
C19A C18A C22A O3A -31.15(16) . . . . ?
C19A C18A C22A N3A 146.06(11) . . . . ?
C19A C20A C21A C16A -0.34(19) . . . . ?
C21A C16A C17A C18A 1.72(17) . . . . ?
C22A N3A C23A C24A 165.04(10) . . . . ?
C22A C18A C19A C20A -178.56(11) . . . . ?
C23A N3A C22A O3A 2.47(18) . . . . ?
C23A N3A C22A C18A -174.71(10) . . . . ?
C23A C24A C25A C26A 175.00(11) . . . . ?
C23A C24A C29A C28A -174.38(11) . . . . ?
C24A C25A C26A C27A -0.75(18) . . . . ?
C25A C24A C29A C28A 2.65(18) . . . . ?
C25A C26A C27A C28A 2.89(18) . . . . ?
C25A C26A C27A C30A -173.97(11) . . . . ?
C26A C27A C28A C29A -2.27(18) . . . . ?
C26A C27A C30A O4A 56.67(14) . . . . ?
C27A C28A C29A C24A -0.50(19) . . . . ?
C28A C27A C30A O4A -120.13(12) . . . . ?
C29A C24A C25A C26A -2.03(18) . . . . ?
C30A O4A C31A C1A 177.48(10) . . . . ?
C30A C27A C28A C29A 174.58(11) . . . . ?
C31A O4A C30A C27A 175.59(10) . . . . ?
C31A C1A C2A C3A -178.12(13) . . . . ?
